data_1547473
loop_
_publ_author_name
'Bronner, Sarah M.'
'Herbert, Myles B.'
'Patel, Paresma R.'
'Marx, Vanessa M.'
'Grubbs, Robert H.'

_publ_section_title
;
 Ru-based Z-selective metathesis catalysts with modified cyclometalated
 carbene ligands
;
_journal_name_full 'Chemical Science'
_journal_page_first 4091
_journal_page_last 4098
_journal_paper_doi 10.1039/C4SC01541J
_journal_volume 5
_journal_year 2014
_chemical_formula_moiety 'C37 H51 N3 O4 Ru'
_chemical_formula_sum 'C37 H51 N3 O4 Ru'
_chemical_formula_weight 702.87
_space_group_crystal_system monoclinic
_space_group_IT_number 14
_space_group_name_Hall '-P 2yn'
_space_group_name_H-M_alt 'P 1 21/n 1'
_symmetry_space_group_name_Hall '-P 2yn'
_symmetry_space_group_name_H-M 'P 1 21/n 1'
_atom_sites_solution_hydrogens mixed
_atom_sites_solution_primary direct
_cell_angle_alpha 90
_cell_angle_beta 104.291(3)
_cell_angle_gamma 90
_cell_formula_units_Z 4
_cell_length_a 16.0174(7)
_cell_length_b 10.8674(5)
_cell_length_c 20.3090(9)
_cell_measurement_reflns_used 9476
_cell_measurement_temperature 100
_cell_measurement_theta_max 39.74
_cell_measurement_theta_min 2.64
_cell_volume 3425.7(3)
_computing_cell_refinement 'SAINT V8.34A (Bruker-AXS, 2007)'
_computing_data_collection 'APEX2 2014.1-1 (Bruker-AXS, 2007)'
_computing_data_reduction 'SAINT V8.34A (Bruker-AXS, 2007)'
_computing_molecular_graphics 'DIAMOND 3 (Crystal Impact, 1999)'
_computing_publication_material 'Olex2 (Dolomanov et al., 2009)'
_computing_structure_refinement 'SHELXL-2014/2 (Sheldrick, 2014)'
_computing_structure_solution 'XT-2014/1 (Sheldrick, 2012)'
_diffrn_ambient_temperature 100
_diffrn_detector_area_resol_mean 8.33
_diffrn_measured_fraction_theta_full 1.000
_diffrn_measured_fraction_theta_max 0.979
_diffrn_measurement_device_type 'Bruker APEX-II CCD'
_diffrn_measurement_method '\f and \w scans'
_diffrn_radiation_type MoK\a
_diffrn_radiation_wavelength 0.71073
_diffrn_reflns_av_R_equivalents 0.0959
_diffrn_reflns_av_unetI/netI 0.0591
_diffrn_reflns_Laue_measured_fraction_full 1.000
_diffrn_reflns_Laue_measured_fraction_max 0.979
_diffrn_reflns_limit_h_max 31
_diffrn_reflns_limit_h_min -31
_diffrn_reflns_limit_k_max 21
_diffrn_reflns_limit_k_min -21
_diffrn_reflns_limit_l_max 39
_diffrn_reflns_limit_l_min -39
_diffrn_reflns_number 238162
_diffrn_reflns_point_group_measured_fraction_full 1.000
_diffrn_reflns_point_group_measured_fraction_max 0.979
_diffrn_reflns_theta_full 25.000
_diffrn_reflns_theta_max 44.145
_diffrn_reflns_theta_min 1.861
_diffrn_source_current 30
_diffrn_source_power 1.5
_diffrn_source_target Mo
_diffrn_source_voltage 50
_diffrn_standards_number 0
_exptl_absorpt_coefficient_mu 0.500
_exptl_absorpt_correction_T_max 1.0000
_exptl_absorpt_correction_T_min 0.9294
_exptl_absorpt_correction_type multi-scan
_exptl_absorpt_process_details
;
SADABS-2012/1 (Bruker,2012) was used for absorption correction.
wR2(int) was 0.0670 before and 0.0631 after correction.
The Ratio of minimum to maximum transmission is 0.9294.
The \l/2 correction factor is 0.0015.
;
_exptl_crystal_colour blue
_exptl_crystal_colour_primary blue
_exptl_crystal_density_diffrn 1.363
_exptl_crystal_description irregular
_exptl_crystal_F_000 1480
_exptl_crystal_size_max 0.28
_exptl_crystal_size_mid 0.13
_exptl_crystal_size_min 0.12
_refine_diff_density_max 2.378
_refine_diff_density_min -2.283
_refine_diff_density_rms 0.114
_refine_ls_extinction_coef .
_refine_ls_extinction_method none
_refine_ls_goodness_of_fit_ref 1.195
_refine_ls_hydrogen_treatment mixed
_refine_ls_matrix_type full
_refine_ls_number_parameters 635
_refine_ls_number_reflns 26425
_refine_ls_number_restraints 0
_refine_ls_restrained_S_all 1.195
_refine_ls_R_factor_all 0.0840
_refine_ls_R_factor_gt 0.0433
_refine_ls_shift/su_max 0.003
_refine_ls_shift/su_mean 0.000
_refine_ls_structure_factor_coef Fsqd
_refine_ls_weighting_details 'w=1/[\s^2^(Fo^2^)+(0.0300P)^2^] where P=(Fo^2^+2Fc^2^)/3'
_refine_ls_weighting_scheme calc
_refine_ls_wR_factor_gt 0.0798
_refine_ls_wR_factor_ref 0.0897
_reflns_Friedel_coverage 0.000
_reflns_Friedel_fraction_full .
_reflns_Friedel_fraction_max .
_reflns_number_gt 17928
_reflns_number_total 26425
_reflns_threshold_expression 'I > 2\s(I)'
_cod_data_source_file c4sc01541j2-1.cif
_cod_data_source_block a14093
_cod_database_code 1547473
_shelx_space_group_comment
;
The symmetry employed for this shelxl refinement is uniquely defined
by the following loop, which should always be used as a source of
symmetry information in preference to the above space-group names.
They are only intended as comments.
;
_shelx_estimated_absorpt_t_max 0.942
_shelx_estimated_absorpt_t_min 0.873
_olex2_refinement_description
;
1. Fixed Uiso
 At 1.5 times of:
  All C(H,H,H) groups
2. Others
 Sof(C35A)=Sof(H35A)=Sof(H36D)=Sof(H36E)=Sof(H36F)=Sof(C37A)=Sof(H37D)=
 Sof(H37E)=Sof(H37F)=1-FVAR(1)
 Sof(C35)=Sof(H35)=Sof(H36A)=Sof(H36B)=Sof(H36C)=Sof(C37)=Sof(H37A)=Sof(H37B)=
 Sof(H37C)=FVAR(1)
3.a Idealised Me refined as rotating group:
 C36(H36D,H36E,H36F), C37A(H37D,H37E,H37F)
;

loop_
_space_group_symop_operation_xyz
'x, y, z'
'-x+1/2, y+1/2, -z+1/2'
'-x, -y, -z'
'x-1/2, -y-1/2, z-1/2'

loop_
_atom_site_label
_atom_site_type_symbol
_atom_site_fract_x
_atom_site_fract_y
_atom_site_fract_z
_atom_site_U_iso_or_equiv
_atom_site_adp_type
_atom_site_occupancy
_atom_site_site_symmetry_order
_atom_site_calc_flag
_atom_site_refinement_flags_posn
_atom_site_refinement_flags_adp
_atom_site_refinement_flags_occupancy
_atom_site_disorder_assembly
_atom_site_disorder_group
Ru1 Ru -0.79817(2) -0.64365(2) -0.59629(2) 0.01234(2) Uani 1 1 d . . . . .
O1 O -0.81707(6) -0.54317(8) -0.69621(4) 0.02149(16) Uani 1 1 d . . . . .
O2 O -0.70035(5) -0.77870(8) -0.62444(4) 0.01808(14) Uani 1 1 d . . . . .
O3 O -0.65717(5) -0.60510(8) -0.57705(4) 0.01872(15) Uani 1 1 d . . . . .
O4 O -0.56302(5) -0.73317(9) -0.60033(5) 0.02429(18) Uani 1 1 d . . . . .
N1 N -0.87787(6) -0.77934(9) -0.50869(4) 0.01574(15) Uani 1 1 d . . . . .
N2 N -0.75525(5) -0.71562(8) -0.44503(4) 0.01378(14) Uani 1 1 d . . . . .
N3 N -0.63722(6) -0.70620(9) -0.60039(5) 0.01698(16) Uani 1 1 d . . . . .
C1 C -0.80487(6) -0.71828(9) -0.50971(5) 0.01289(16) Uani 1 1 d . . . . .
C2 C -0.87765(7) -0.83002(10) -0.44234(5) 0.01591(18) Uani 1 1 d . . . . .
H2A H -0.8624(9) -0.9192(14) -0.4408(8) 0.019(4) Uiso 1 1 d . . . . .
H2B H -0.9321(10) -0.8169(14) -0.4307(8) 0.021(4) Uiso 1 1 d . . . . .
C3 C -0.80679(7) -0.75299(10) -0.39537(5) 0.01495(17) Uani 1 1 d . . . . .
C4 C -0.84669(8) -0.63830(11) -0.37210(6) 0.0210(2) Uani 1 1 d . . . . .
H4A H -0.8031(11) -0.5833(15) -0.3451(8) 0.026(4) Uiso 1 1 d . . . . .
H4B H -0.8820(11) -0.6600(14) -0.3426(9) 0.027(4) Uiso 1 1 d . . . . .
H4C H -0.8802(10) -0.5940(15) -0.4135(8) 0.025(4) Uiso 1 1 d . . . . .
C5 C -0.75558(8) -0.82299(12) -0.33373(6) 0.0221(2) Uani 1 1 d . . . . .
H5A H -0.7392(11) -0.9037(16) -0.3465(9) 0.030(4) Uiso 1 1 d . . . . .
H5B H -0.7929(10) -0.8394(13) -0.3007(8) 0.021(4) Uiso 1 1 d . . . . .
H5C H -0.7031(11) -0.7792(16) -0.3112(9) 0.031(4) Uiso 1 1 d . . . . .
C6 C -0.94775(6) -0.78327(9) -0.57047(5) 0.01335(16) Uani 1 1 d . . . . .
C7 C -0.90424(7) -0.75491(10) -0.62802(5) 0.01461(17) Uani 1 1 d . . . . .
H7 H -0.8648(11) -0.8248(15) -0.6330(8) 0.024(4) Uiso 1 1 d . . . . .
C8 C -0.97430(7) -0.74264(11) -0.69468(5) 0.0188(2) Uani 1 1 d . . . . .
H8 H -0.9448(10) -0.7197(14) -0.7305(8) 0.023(4) Uiso 1 1 d . . . . .
C9 C -1.04238(8) -0.64709(11) -0.68922(6) 0.0210(2) Uani 1 1 d . . . . .
H9A H -1.0828(11) -0.6405(14) -0.7306(9) 0.027(4) Uiso 1 1 d . . . . .
H9B H -1.0194(10) -0.5643(15) -0.6809(8) 0.025(4) Uiso 1 1 d . . . . .
C10 C -1.08631(7) -0.68401(10) -0.63304(6) 0.01822(19) Uani 1 1 d . . . . .
H10 H -1.1308(11) -0.6237(15) -0.6327(9) 0.028(4) Uiso 1 1 d . . . . .
C11 C -1.12795(7) -0.81153(11) -0.64723(6) 0.01773(19) Uani 1 1 d . . . . .
H11A H -1.1544(10) -0.8356(14) -0.6108(8) 0.020(4) Uiso 1 1 d . . . . .
H11B H -1.1724(9) -0.8120(13) -0.6884(8) 0.017(3) Uiso 1 1 d . . . . .
C12 C -1.05902(7) -0.90633(10) -0.65192(5) 0.01614(18) Uani 1 1 d . . . . .
H12 H -1.0840(9) -0.9858(13) -0.6625(7) 0.014(3) Uiso 1 1 d . . . . .
C13 C -0.99072(7) -0.91060(10) -0.58329(6) 0.01672(18) Uani 1 1 d . . . . .
H13A H -1.0171(9) -0.9321(12) -0.5461(7) 0.012(3) Uiso 1 1 d . . . . .
H13B H -0.9487(10) -0.9777(14) -0.5857(8) 0.023(4) Uiso 1 1 d . . . . .
C14 C -1.01688(7) -0.68799(11) -0.56601(6) 0.01659(18) Uani 1 1 d . . . . .
H14A H -1.0441(9) -0.7094(13) -0.5288(7) 0.015(3) Uiso 1 1 d . . . . .
H14B H -0.9912(10) -0.6091(14) -0.5553(8) 0.019(4) Uiso 1 1 d . . . . .
C15 C -1.01829(8) -0.86937(11) -0.70979(6) 0.0200(2) Uani 1 1 d . . . . .
H15A H -1.0600(12) -0.8625(15) -0.7529(10) 0.031(5) Uiso 1 1 d . . . . .
H15B H -0.9752(9) -0.9280(13) -0.7155(7) 0.013(3) Uiso 1 1 d . . . . .
C16 C -0.66375(6) -0.69525(10) -0.42968(5) 0.01441(17) Uani 1 1 d . . . . .
C17 C -0.60973(7) -0.79766(10) -0.43036(6) 0.01849(19) Uani 1 1 d . . . . .
C18 C -0.52162(8) -0.77581(12) -0.42146(7) 0.0241(2) Uani 1 1 d . . . . .
H18 H -0.4850(11) -0.8392(14) -0.4225(9) 0.026(4) Uiso 1 1 d . . . . .
C19 C -0.48803(8) -0.65833(13) -0.41170(7) 0.0259(3) Uani 1 1 d . . . . .
H19 H -0.4295(12) -0.6432(14) -0.4083(9) 0.029(4) Uiso 1 1 d . . . . .
C20 C -0.54128(7) -0.55932(12) -0.40954(6) 0.0214(2) Uani 1 1 d . . . . .
H20 H -0.5172(10) -0.4792(14) -0.4039(8) 0.023(4) Uiso 1 1 d . . . . .
C21 C -0.62996(7) -0.57537(10) -0.41828(5) 0.01593(17) Uani 1 1 d . . . . .
C22 C -0.64197(8) -0.93008(11) -0.44019(6) 0.0212(2) Uani 1 1 d . . . . .
H22 H -0.7018(10) -0.9319(13) -0.4397(7) 0.015(3) Uiso 1 1 d . . . . .
C23 C -0.63541(11) -0.98373(13) -0.50830(7) 0.0293(3) Uani 1 1 d . . . . .
H23A H -0.6727(12) -0.9424(17) -0.5473(10) 0.039(5) Uiso 1 1 d . . . . .
H23B H -0.6497(11) -1.0768(17) -0.5097(9) 0.035(5) Uiso 1 1 d . . . . .
H23C H -0.5765(12) -0.9735(16) -0.5141(9) 0.037(5) Uiso 1 1 d . . . . .
C24 C -0.59346(11) -1.01348(13) -0.38232(8) 0.0311(3) Uani 1 1 d . . . . .
H24A H -0.5355(12) -1.0222(16) -0.3845(9) 0.037(5) Uiso 1 1 d . . . . .
H24B H -0.6200(11) -1.0920(17) -0.3846(9) 0.032(4) Uiso 1 1 d . . . . .
H24C H -0.5924(11) -0.9823(16) -0.3365(10) 0.036(5) Uiso 1 1 d . . . . .
C25 C -0.68513(7) -0.46237(10) -0.41675(6) 0.01745(18) Uani 1 1 d . . . . .
H25 H -0.7449(9) -0.4848(13) -0.4276(7) 0.015(3) Uiso 1 1 d . . . . .
C26 C -0.67349(9) -0.36493(12) -0.46837(7) 0.0251(2) Uani 1 1 d . . . . .
H26A H -0.6154(12) -0.3291(15) -0.4577(9) 0.030(4) Uiso 1 1 d . . . . .
H26B H -0.7155(12) -0.2995(17) -0.4671(9) 0.035(5) Uiso 1 1 d . . . . .
H26C H -0.6839(12) -0.3970(17) -0.5135(10) 0.038(5) Uiso 1 1 d . . . . .
C27 C -0.66544(9) -0.40658(12) -0.34526(7) 0.0240(2) Uani 1 1 d . . . . .
H27A H -0.6733(10) -0.4645(15) -0.3105(8) 0.025(4) Uiso 1 1 d . . . . .
H27B H -0.7014(11) -0.3356(15) -0.3429(9) 0.025(4) Uiso 1 1 d . . . . .
H27C H -0.6083(12) -0.3796(15) -0.3323(9) 0.028(4) Uiso 1 1 d . . . . .
C28 C -0.84981(7) -0.50082(10) -0.57644(5) 0.01425(16) Uani 1 1 d . . . . .
H28 H -0.8617(9) -0.4742(13) -0.5326(8) 0.017(4) Uiso 1 1 d . . . . .
C29 C -0.87536(7) -0.40876(10) -0.62991(5) 0.01602(17) Uani 1 1 d . . . . .
C30 C -0.91802(8) -0.29998(11) -0.62169(7) 0.0219(2) Uani 1 1 d . . . . .
H30 H -0.9273(11) -0.2812(16) -0.5788(9) 0.033(4) Uiso 1 1 d . . . . .
C31 C -0.94701(9) -0.22020(13) -0.67599(8) 0.0292(3) Uani 1 1 d . . . . .
H31 H -0.9733(13) -0.1533(16) -0.6705(10) 0.039(5) Uiso 1 1 d . . . . .
C32 C -0.93231(9) -0.24793(14) -0.73840(7) 0.0305(3) Uani 1 1 d . . . . .
H32 H -0.9526(12) -0.1937(18) -0.7772(10) 0.043(5) Uiso 1 1 d . . . . .
C33 C -0.88806(9) -0.35405(14) -0.74818(6) 0.0268(3) Uani 1 1 d . . . . .
H33 H -0.8777(13) -0.3691(16) -0.7908(10) 0.039(5) Uiso 1 1 d . . . . .
C34 C -0.85972(7) -0.43299(11) -0.69390(6) 0.01877(19) Uani 1 1 d . . . . .
C35 C -0.76201(11) -0.57085(16) -0.74328(8) 0.0189(3) Uani 0.791(4) 1 d . . P A 1
H35 H -0.7308(12) -0.6420(16) -0.7234(10) 0.013(4) Uiso 0.791(4) 1 d . . P A 1
C35A C -0.7931(4) -0.5366(6) -0.7652(3) 0.0204(13) Uani 0.209(4) 1 d . . P A 2
H35A H -0.830(5) -0.493(8) -0.809(5) 0.03(2) Uiso 0.209(4) 1 d . . P A 2
C36 C -0.69928(9) -0.47007(15) -0.74392(8) 0.0302(3) Uani 1 1 d . . . . .
H36D H -0.6595 -0.5209 -0.7104 0.045 Uiso 0.209(4) 1 calc GR . P A 2
H36E H -0.7051 -0.3891 -0.7243 0.045 Uiso 0.209(4) 1 calc GR . P A 2
H36F H -0.6767 -0.4601 -0.7843 0.045 Uiso 0.209(4) 1 calc GR . P A 2
H36A H -0.6686(16) -0.460(3) -0.7003(14) 0.047(7) Uiso 0.791(4) 1 d . . P A 1
H36B H -0.7282(16) -0.387(2) -0.7641(14) 0.044(7) Uiso 0.791(4) 1 d . . P A 1
H36C H -0.6590(15) -0.503(2) -0.7721(13) 0.042(7) Uiso 0.791(4) 1 d . . P A 1
C37 C -0.81609(14) -0.60498(19) -0.81312(8) 0.0287(4) Uani 0.791(4) 1 d . . P A 1
H37A H -0.8587(17) -0.659(2) -0.8100(13) 0.041(7) Uiso 0.791(4) 1 d . . P A 1
H37B H -0.7822(17) -0.647(2) -0.8368(13) 0.037(7) Uiso 0.791(4) 1 d . . P A 1
H37C H -0.8403(15) -0.538(2) -0.8430(13) 0.034(6) Uiso 0.791(4) 1 d . . P A 1
C37A C -0.7917(5) -0.6695(6) -0.7828(3) 0.0270(16) Uani 0.209(4) 1 d . . P A 2
H37D H -0.7563 -0.7146 -0.7440 0.041 Uiso 0.209(4) 1 calc GR . P A 2
H37E H -0.7673 -0.6792 -0.8222 0.041 Uiso 0.209(4) 1 calc GR . P A 2
H37F H -0.8505 -0.7020 -0.7936 0.041 Uiso 0.209(4) 1 calc GR . P A 2

loop_
_atom_site_aniso_label
_atom_site_aniso_U_11
_atom_site_aniso_U_22
_atom_site_aniso_U_33
_atom_site_aniso_U_23
_atom_site_aniso_U_13
_atom_site_aniso_U_12
Ru1 0.00970(3) 0.01440(3) 0.01303(3) -0.00150(3) 0.00305(2) -0.00171(3)
O1 0.0242(4) 0.0266(4) 0.0175(4) -0.0033(3) 0.0123(3) -0.0042(3)
O2 0.0138(3) 0.0203(3) 0.0192(4) -0.0048(3) 0.0024(3) -0.0027(3)
O3 0.0150(3) 0.0203(3) 0.0214(4) -0.0063(3) 0.0055(3) -0.0031(3)
O4 0.0124(3) 0.0362(5) 0.0247(4) -0.0058(4) 0.0054(3) 0.0017(3)
N1 0.0123(4) 0.0201(4) 0.0128(3) 0.0031(3) -0.0008(3) -0.0049(3)
N2 0.0100(3) 0.0159(4) 0.0139(3) -0.0014(3) 0.0001(3) -0.0013(3)
N3 0.0133(4) 0.0233(4) 0.0145(4) -0.0036(3) 0.0036(3) -0.0016(3)
C1 0.0101(4) 0.0124(4) 0.0150(4) -0.0011(3) 0.0009(3) 0.0000(3)
C2 0.0150(4) 0.0166(4) 0.0142(4) 0.0021(3) -0.0001(3) -0.0037(3)
C3 0.0129(4) 0.0166(4) 0.0139(4) 0.0000(3) 0.0004(3) -0.0017(3)
C4 0.0218(5) 0.0202(5) 0.0228(5) -0.0035(4) 0.0089(4) -0.0023(4)
C5 0.0202(5) 0.0278(5) 0.0149(5) 0.0033(4) -0.0022(4) -0.0002(4)
C6 0.0101(4) 0.0166(4) 0.0116(4) 0.0015(3) -0.0007(3) -0.0025(3)
C7 0.0128(4) 0.0169(4) 0.0139(4) -0.0016(3) 0.0028(3) -0.0025(3)
C8 0.0181(5) 0.0249(5) 0.0125(4) 0.0005(4) 0.0019(4) -0.0076(4)
C9 0.0192(5) 0.0204(5) 0.0181(5) 0.0067(4) -0.0053(4) -0.0059(4)
C10 0.0122(4) 0.0170(4) 0.0227(5) 0.0001(4) -0.0009(4) 0.0009(3)
C11 0.0108(4) 0.0213(5) 0.0187(5) 0.0025(4) -0.0008(3) -0.0024(4)
C12 0.0134(4) 0.0163(4) 0.0164(4) -0.0003(3) -0.0008(3) -0.0033(3)
C13 0.0135(4) 0.0160(4) 0.0177(4) 0.0026(3) -0.0017(3) -0.0026(3)
C14 0.0130(4) 0.0193(4) 0.0172(4) -0.0022(4) 0.0033(3) -0.0010(3)
C15 0.0181(5) 0.0245(5) 0.0165(4) -0.0047(4) 0.0024(4) -0.0061(4)
C16 0.0104(4) 0.0160(4) 0.0148(4) -0.0032(3) -0.0008(3) -0.0003(3)
C17 0.0138(4) 0.0197(5) 0.0192(5) -0.0050(4) -0.0013(4) 0.0019(4)
C18 0.0138(5) 0.0273(6) 0.0294(6) -0.0081(5) 0.0016(4) 0.0051(4)
C19 0.0106(4) 0.0351(7) 0.0306(6) -0.0090(5) 0.0023(4) -0.0014(4)
C20 0.0140(4) 0.0238(5) 0.0246(5) -0.0058(4) 0.0015(4) -0.0042(4)
C21 0.0121(4) 0.0176(4) 0.0167(4) -0.0043(3) 0.0008(3) -0.0020(3)
C22 0.0198(5) 0.0178(5) 0.0231(5) -0.0037(4) -0.0002(4) 0.0039(4)
C23 0.0378(8) 0.0223(6) 0.0255(6) -0.0064(5) 0.0035(5) 0.0023(5)
C24 0.0364(8) 0.0245(6) 0.0275(7) -0.0008(5) -0.0016(6) 0.0099(5)
C25 0.0142(4) 0.0151(4) 0.0215(5) -0.0029(4) 0.0014(4) -0.0025(3)
C26 0.0252(6) 0.0197(5) 0.0292(6) 0.0015(5) 0.0042(5) -0.0044(4)
C27 0.0207(5) 0.0223(5) 0.0269(6) -0.0086(4) 0.0017(4) 0.0005(4)
C28 0.0138(4) 0.0168(4) 0.0124(4) 0.0000(3) 0.0037(3) -0.0018(3)
C29 0.0144(4) 0.0186(4) 0.0152(4) 0.0028(3) 0.0041(3) -0.0016(3)
C30 0.0211(5) 0.0217(5) 0.0248(5) 0.0052(4) 0.0094(4) 0.0037(4)
C31 0.0243(6) 0.0267(6) 0.0384(7) 0.0149(5) 0.0109(5) 0.0071(5)
C32 0.0225(6) 0.0390(7) 0.0286(6) 0.0198(6) 0.0039(5) -0.0001(5)
C33 0.0235(6) 0.0390(7) 0.0176(5) 0.0092(5) 0.0049(4) -0.0059(5)
C34 0.0168(5) 0.0244(5) 0.0154(4) 0.0022(4) 0.0044(4) -0.0051(4)
C35 0.0187(7) 0.0266(7) 0.0135(6) 0.0030(5) 0.0081(5) 0.0052(6)
C35A 0.018(3) 0.030(3) 0.016(2) 0.007(2) 0.009(2) 0.006(2)
C36 0.0222(6) 0.0401(8) 0.0321(7) 0.0088(6) 0.0137(5) 0.0012(5)
C37 0.0374(10) 0.0349(9) 0.0141(7) -0.0012(6) 0.0069(6) 0.0023(8)
C37A 0.029(3) 0.031(3) 0.024(3) -0.004(2) 0.012(2) 0.006(2)

loop_
_atom_type_symbol
_atom_type_description
_atom_type_scat_dispersion_real
_atom_type_scat_dispersion_imag
_atom_type_scat_source
C C 0.0033 0.0016 'International Tables Vol C Tables 4.2.6.8 and 6.1.1.4'
H H 0.0000 0.0000 'International Tables Vol C Tables 4.2.6.8 and 6.1.1.4'
N N 0.0061 0.0033 'International Tables Vol C Tables 4.2.6.8 and 6.1.1.4'
O O 0.0106 0.0060 'International Tables Vol C Tables 4.2.6.8 and 6.1.1.4'
Ru Ru -1.2594 0.8363 'International Tables Vol C Tables 4.2.6.8 and 6.1.1.4'

loop_
_exptl_crystal_face_index_h
_exptl_crystal_face_index_k
_exptl_crystal_face_index_l
_exptl_crystal_face_perp_dist
0.00 -1.00 0.00 0.0390
0.00 2.00 -1.00 0.0790
0.00 0.00 -1.00 0.1240
0.00 1.00 1.00 0.0950
-1.00 2.00 2.00 0.0870
-2.00 1.00 1.00 0.0630
-2.00 -1.00 1.00 0.0570
2.00 1.00 -1.00 0.0750
1.00 0.00 -1.00 0.0550
-1.00 0.00 1.00 0.0580
-1.00 -1.00 1.00 0.0250
1.00 1.00 -1.00 0.0600
0.00 -1.00 1.00 0.0480
1.00 0.00 2.00 0.1210
2.00 -1.00 2.00 0.1080
-2.00 1.00 -2.00 0.1230
2.00 2.00 1.00 0.0920
2.00 0.00 -1.00 0.0610
2.00 -1.00 -2.00 0.0380

loop_
_geom_angle_atom_site_label_1
_geom_angle_atom_site_label_2
_geom_angle_atom_site_label_3
_geom_angle
_geom_angle_site_symmetry_1
_geom_angle_site_symmetry_3
O1 Ru1 O2 91.91(3) . .
O3 Ru1 O1 88.39(3) . .
O3 Ru1 O2 56.39(3) . .
C1 Ru1 O1 168.48(4) . .
C1 Ru1 O2 98.57(4) . .
C1 Ru1 O3 101.38(4) . .
C1 Ru1 C7 79.29(4) . .
C7 Ru1 O1 94.91(4) . .
C7 Ru1 O2 96.14(4) . .
C7 Ru1 O3 152.47(4) . .
C28 Ru1 O1 79.75(4) . .
C28 Ru1 O2 161.91(4) . .
C28 Ru1 O3 106.95(4) . .
C28 Ru1 C1 91.45(4) . .
C28 Ru1 C7 100.52(4) . .
C34 O1 Ru1 110.21(6) . .
C34 O1 C35 125.04(10) . .
C34 O1 C35A 103.1(3) . .
C35 O1 Ru1 120.81(9) . .
C35A O1 Ru1 146.1(3) . .
N3 O2 Ru1 91.98(6) . .
N3 O3 Ru1 96.28(6) . .
C1 N1 C2 113.36(8) . .
C1 N1 C6 118.96(8) . .
C2 N1 C6 127.62(8) . .
C1 N2 C3 110.79(8) . .
C1 N2 C16 122.34(9) . .
C16 N2 C3 126.39(8) . .
O3 N3 O2 115.31(9) . .
O4 N3 O2 121.91(10) . .
O4 N3 O3 122.78(9) . .
N1 C1 Ru1 117.14(7) . .
N1 C1 N2 107.35(9) . .
N2 C1 Ru1 135.20(8) . .
N1 C2 H2A 110.0(9) . .
N1 C2 H2B 111.9(9) . .
N1 C2 C3 101.61(8) . .
H2A C2 H2B 111.4(12) . .
C3 C2 H2A 111.8(9) . .
C3 C2 H2B 109.8(9) . .
N2 C3 C2 100.01(8) . .
N2 C3 C4 109.08(9) . .
N2 C3 C5 114.34(9) . .
C4 C3 C2 109.57(9) . .
C5 C3 C2 113.83(9) . .
C5 C3 C4 109.59(10) . .
C3 C4 H4A 112.1(10) . .
C3 C4 H4B 110.6(10) . .
C3 C4 H4C 108.2(9) . .
H4A C4 H4B 104.7(14) . .
H4A C4 H4C 109.7(13) . .
H4B C4 H4C 111.6(14) . .
C3 C5 H5A 111.1(10) . .
C3 C5 H5B 110.2(9) . .
C3 C5 H5C 111.6(10) . .
H5A C5 H5B 105.0(13) . .
H5A C5 H5C 107.9(14) . .
H5B C5 H5C 110.8(13) . .
N1 C6 C7 104.65(8) . .
N1 C6 C13 112.79(8) . .
N1 C6 C14 109.89(9) . .
C7 C6 C13 108.69(9) . .
C7 C6 C14 112.33(9) . .
C14 C6 C13 108.51(9) . .
Ru1 C7 H7 89.1(9) . .
C6 C7 Ru1 112.06(7) . .
C6 C7 H7 109.9(9) . .
C6 C7 C8 108.58(8) . .
C8 C7 Ru1 126.36(7) . .
C8 C7 H7 108.4(9) . .
C7 C8 H8 107.0(9) . .
C7 C8 C15 107.23(9) . .
C9 C8 C7 111.96(9) . .
C9 C8 H8 111.1(9) . .
C9 C8 C15 108.77(9) . .
C15 C8 H8 110.8(9) . .
C8 C9 H9A 109.7(10) . .
C8 C9 H9B 113.3(9) . .
C8 C9 C10 110.02(9) . .
H9A C9 H9B 103.6(13) . .
C10 C9 H9A 110.4(11) . .
C10 C9 H9B 109.7(9) . .
C9 C10 H10 107.6(10) . .
C11 C10 C9 110.76(10) . .
C11 C10 H10 109.0(10) . .
C14 C10 C9 107.63(9) . .
C14 C10 H10 112.7(10) . .
C14 C10 C11 109.16(9) . .
C10 C11 H11A 110.5(9) . .
C10 C11 H11B 111.4(9) . .
H11A C11 H11B 107.1(13) . .
C12 C11 C10 109.45(9) . .
C12 C11 H11A 108.8(9) . .
C12 C11 H11B 109.6(9) . .
C11 C12 H12 110.8(9) . .
C11 C12 C13 108.97(9) . .
C11 C12 C15 108.77(9) . .
C13 C12 H12 109.8(9) . .
C15 C12 H12 107.4(9) . .
C15 C12 C13 111.04(9) . .
C6 C13 C12 108.24(8) . .
C6 C13 H13A 110.1(8) . .
C6 C13 H13B 112.7(9) . .
C12 C13 H13A 111.0(8) . .
C12 C13 H13B 108.2(9) . .
H13A C13 H13B 106.6(12) . .
C6 C14 H14A 110.3(8) . .
C6 C14 H14B 110.1(9) . .
C10 C14 C6 110.04(9) . .
C10 C14 H14A 109.0(8) . .
C10 C14 H14B 110.8(9) . .
H14A C14 H14B 106.5(12) . .
C8 C15 H15A 107.0(10) . .
C8 C15 H15B 107.9(8) . .
C12 C15 C8 109.96(9) . .
C12 C15 H15A 112.7(11) . .
C12 C15 H15B 111.8(8) . .
H15A C15 H15B 107.3(13) . .
C17 C16 N2 118.08(9) . .
C21 C16 N2 120.52(9) . .
C21 C16 C17 121.29(9) . .
C16 C17 C22 123.81(10) . .
C18 C17 C16 117.80(10) . .
C18 C17 C22 118.39(10) . .
C17 C18 H18 120.4(11) . .
C19 C18 C17 121.39(11) . .
C19 C18 H18 118.2(11) . .
C18 C19 H19 121.3(10) . .
C20 C19 C18 120.22(11) . .
C20 C19 H19 118.4(10) . .
C19 C20 H20 118.9(9) . .
C19 C20 C21 121.00(11) . .
C21 C20 H20 120.0(9) . .
C16 C21 C25 123.37(9) . .
C20 C21 C16 118.26(10) . .
C20 C21 C25 118.35(10) . .
C17 C22 H22 108.9(9) . .
C17 C22 C23 112.43(11) . .
C17 C22 C24 111.46(10) . .
C23 C22 H22 107.0(9) . .
C23 C22 C24 109.44(11) . .
C24 C22 H22 107.4(9) . .
C22 C23 H23A 113.2(11) . .
C22 C23 H23B 109.5(10) . .
C22 C23 H23C 110.2(11) . .
H23A C23 H23B 109.9(15) . .
H23A C23 H23C 105.3(15) . .
H23B C23 H23C 108.6(14) . .
C22 C24 H24A 109.9(11) . .
C22 C24 H24B 111.0(11) . .
C22 C24 H24C 114.0(10) . .
H24A C24 H24B 109.9(15) . .
H24A C24 H24C 107.0(15) . .
H24B C24 H24C 104.9(15) . .
C21 C25 H25 110.0(9) . .
C21 C25 C26 112.03(10) . .
C21 C25 C27 110.78(9) . .
C26 C25 H25 107.5(9) . .
C27 C25 H25 106.2(9) . .
C27 C25 C26 110.07(10) . .
C25 C26 H26A 113.0(10) . .
C25 C26 H26B 106.4(11) . .
C25 C26 H26C 112.4(11) . .
H26A C26 H26B 109.0(14) . .
H26A C26 H26C 106.8(15) . .
H26B C26 H26C 109.2(15) . .
C25 C27 H27A 113.4(10) . .
C25 C27 H27B 112.0(10) . .
C25 C27 H27C 110.4(11) . .
H27A C27 H27B 107.0(14) . .
H27A C27 H27C 106.8(14) . .
H27B C27 H27C 106.8(14) . .
Ru1 C28 H28 129.2(8) . .
C29 C28 Ru1 118.15(8) . .
C29 C28 H28 112.6(8) . .
C30 C29 C28 123.19(10) . .
C30 C29 C34 118.21(10) . .
C34 C29 C28 118.54(10) . .
C29 C30 H30 119.2(11) . .
C31 C30 C29 120.74(12) . .
C31 C30 H30 120.0(11) . .
C30 C31 H31 120.2(14) . .
C32 C31 C30 119.59(13) . .
C32 C31 H31 120.2(14) . .
C31 C32 H32 120.9(12) . .
C31 C32 C33 121.36(12) . .
C33 C32 H32 117.8(12) . .
C32 C33 H33 119.4(11) . .
C34 C33 C32 118.59(12) . .
C34 C33 H33 122.0(11) . .
O1 C34 C29 113.24(10) . .
C33 C34 O1 125.25(11) . .
C33 C34 C29 121.46(12) . .
O1 C35 H35 103.0(11) . .
O1 C35 C36 111.50(12) . .
O1 C35 C37 111.09(14) . .
C36 C35 H35 108.4(11) . .
C36 C35 C37 113.78(14) . .
C37 C35 H35 108.4(11) . .
O1 C35A H35A 125(5) . .
O1 C35A C36 101.5(4) . .
C36 C35A H35A 109(5) . .
C37A C35A O1 101.2(5) . .
C37A C35A H35A 106(5) . .
C37A C35A C36 115.3(5) . .
C35 C36 H36A 106.4(17) . .
C35 C36 H36B 113.7(14) . .
C35 C36 H36C 105.3(14) . .
C35A C36 H36D 109.5 . .
C35A C36 H36E 109.5 . .
C35A C36 H36F 109.5 . .
H36D C36 H36E 109.5 . .
H36D C36 H36F 109.5 . .
H36E C36 H36F 109.5 . .
H36A C36 H36B 111(2) . .
H36A C36 H36C 109(2) . .
H36B C36 H36C 111(2) . .
C35 C37 H37A 110.9(16) . .
C35 C37 H37B 109.5(16) . .
C35 C37 H37C 117.1(15) . .
H37A C37 H37B 105(2) . .
H37A C37 H37C 110(2) . .
H37B C37 H37C 104(2) . .
C35A C37A H37D 109.5 . .
C35A C37A H37E 109.5 . .
C35A C37A H37F 109.5 . .
H37D C37A H37E 109.5 . .
H37D C37A H37F 109.5 . .
H37E C37A H37F 109.5 . .

loop_
_geom_bond_atom_site_label_1
_geom_bond_atom_site_label_2
_geom_bond_distance
_geom_bond_site_symmetry_2
Ru1 O1 2.2581(9) .
Ru1 O2 2.3191(8) .
Ru1 O3 2.2346(8) .
Ru1 C1 1.9631(10) .
Ru1 C7 2.0549(10) .
Ru1 C28 1.8495(11) .
O1 C34 1.3850(15) .
O1 C35 1.4826(16) .
O1 C35A 1.544(5) .
O2 N3 1.2800(12) .
O3 N3 1.2683(12) .
O4 N3 1.2238(12) .
N1 C1 1.3490(13) .
N1 C2 1.4548(14) .
N1 C6 1.4614(13) .
N2 C1 1.3575(13) .
N2 C3 1.5082(14) .
N2 C16 1.4381(13) .
C2 H2A 0.999(15) .
C2 H2B 0.968(16) .
C2 C3 1.5376(14) .
C3 C4 1.5279(16) .
C3 C5 1.5204(15) .
C4 H4A 0.978(17) .
C4 H4B 0.949(18) .
C4 H4C 1.001(17) .
C5 H5A 0.969(18) .
C5 H5B 1.018(17) .
C5 H5C 0.976(17) .
C6 C7 1.5325(14) .
C6 C13 1.5388(15) .
C6 C14 1.5350(15) .
C7 H7 1.009(16) .
C7 C8 1.5362(15) .
C8 H8 0.993(16) .
C8 C9 1.5295(18) .
C8 C15 1.5429(16) .
C9 H9A 0.928(18) .
C9 H9B 0.971(16) .
C9 C10 1.5342(17) .
C10 H10 0.970(17) .
C10 C11 1.5341(16) .
C10 C14 1.5312(15) .
C11 H11A 0.976(16) .
C11 H11B 0.954(15) .
C11 C12 1.5301(16) .
C12 H12 0.953(14) .
C12 C13 1.5457(15) .
C12 C15 1.5319(16) .
C13 H13A 0.980(14) .
C13 H13B 1.001(16) .
C14 H14A 0.989(14) .
C14 H14B 0.953(16) .
C15 H15A 0.964(19) .
C15 H15B 0.967(14) .
C16 C17 1.4119(15) .
C16 C21 1.4078(15) .
C17 C18 1.3981(16) .
C17 C22 1.5254(17) .
C18 H18 0.908(17) .
C18 C19 1.3806(18) .
C19 H19 0.937(18) .
C19 C20 1.3805(18) .
C20 H20 0.948(16) .
C20 C21 1.3983(15) .
C21 C25 1.5176(15) .
C22 H22 0.961(15) .
C22 C23 1.5285(18) .
C22 C24 1.5347(18) .
C23 H23A 0.976(19) .
C23 H23B 1.035(18) .
C23 H23C 0.985(18) .
C24 H24A 0.946(19) .
C24 H24B 0.949(19) .
C24 H24C 0.987(19) .
C25 H25 0.960(14) .
C25 C26 1.5335(17) .
C25 C27 1.5326(17) .
C26 H26A 0.982(18) .
C26 H26B 0.983(18) .
C26 H26C 0.957(19) .
C27 H27A 0.977(17) .
C27 H27B 0.971(16) .
C27 H27C 0.935(18) .
C28 H28 0.999(15) .
C28 C29 1.4588(15) .
C29 C30 1.3959(17) .
C29 C34 1.4078(15) .
C30 H30 0.941(18) .
C30 C31 1.3895(18) .
C31 H31 0.861(19) .
C31 C32 1.378(2) .
C32 H32 0.97(2) .
C32 C33 1.393(2) .
C33 H33 0.93(2) .
C33 C34 1.3821(17) .
C35 H35 0.954(18) .
C35 C36 1.489(2) .
C35 C37 1.514(2) .
C35A H35A 1.05(9) .
C35A C36 1.627(6) .
C35A C37A 1.488(9) .
C36 H36D 0.9800 .
C36 H36E 0.9800 .
C36 H36F 0.9800 .
C36 H36A 0.91(3) .
C36 H36B 1.05(3) .
C36 H36C 1.03(2) .
C37 H37A 0.92(3) .
C37 H37B 0.93(3) .
C37 H37C 0.96(2) .
C37A H37D 0.9800 .
C37A H37E 0.9800 .
C37A H37F 0.9800 .

loop_
_geom_torsion_atom_site_label_1
_geom_torsion_atom_site_label_2
_geom_torsion_atom_site_label_3
_geom_torsion_atom_site_label_4
_geom_torsion
_geom_torsion_site_symmetry_1
_geom_torsion_site_symmetry_2
_geom_torsion_site_symmetry_3
_geom_torsion_site_symmetry_4
Ru1 O1 C34 C29 3.60(11) . . . .
Ru1 O1 C34 C33 -174.16(10) . . . .
Ru1 O1 C35 C36 -107.10(13) . . . .
Ru1 O1 C35 C37 124.84(13) . . . .
Ru1 O1 C35A C36 -79.5(5) . . . .
Ru1 O1 C35A C37A 39.5(7) . . . .
Ru1 O2 N3 O3 -1.68(9) . . . .
Ru1 O2 N3 O4 178.55(9) . . . .
Ru1 O3 N3 O2 1.75(9) . . . .
Ru1 O3 N3 O4 -178.48(9) . . . .
Ru1 C7 C8 C9 -82.70(11) . . . .
Ru1 C7 C8 C15 158.08(8) . . . .
Ru1 C28 C29 C30 177.23(9) . . . .
Ru1 C28 C29 C34 0.12(13) . . . .
O1 Ru1 C28 C29 1.46(8) . . . .
O1 C35 C36 C35A -80.7(5) . . . .
O1 C35A C36 C35 64.1(4) . . . .
O2 Ru1 C28 C29 65.06(16) . . . .
O3 Ru1 C28 C29 86.58(8) . . . .
N1 C2 C3 N2 -24.24(10) . . . .
N1 C2 C3 C4 90.29(10) . . . .
N1 C2 C3 C5 -146.62(10) . . . .
N1 C6 C7 Ru1 -29.55(10) . . . .
N1 C6 C7 C8 -173.75(9) . . . .
N1 C6 C13 C12 -176.28(9) . . . .
N1 C6 C14 C10 175.13(9) . . . .
N2 C16 C17 C18 174.37(10) . . . .
N2 C16 C17 C22 -5.66(16) . . . .
N2 C16 C21 C20 -174.41(10) . . . .
N2 C16 C21 C25 4.00(16) . . . .
C1 Ru1 C28 C29 -171.06(8) . . . .
C1 N1 C2 C3 19.48(12) . . . .
C1 N1 C6 C7 20.65(12) . . . .
C1 N1 C6 C13 138.63(10) . . . .
C1 N1 C6 C14 -100.15(11) . . . .
C1 N2 C3 C2 24.19(10) . . . .
C1 N2 C3 C4 -90.71(10) . . . .
C1 N2 C3 C5 146.20(10) . . . .
C1 N2 C16 C17 -85.06(13) . . . .
C1 N2 C16 C21 91.32(13) . . . .
C2 N1 C1 Ru1 -179.18(7) . . . .
C2 N1 C1 N2 -4.60(12) . . . .
C2 N1 C6 C7 -162.40(10) . . . .
C2 N1 C6 C13 -44.42(15) . . . .
C2 N1 C6 C14 76.79(13) . . . .
C3 N2 C1 Ru1 159.80(8) . . . .
C3 N2 C1 N1 -13.35(11) . . . .
C3 N2 C16 C17 86.20(13) . . . .
C3 N2 C16 C21 -97.42(13) . . . .
C6 N1 C1 Ru1 -1.81(13) . . . .
C6 N1 C1 N2 172.77(9) . . . .
C6 N1 C2 C3 -157.61(10) . . . .
C6 C7 C8 C9 54.98(12) . . . .
C6 C7 C8 C15 -64.24(11) . . . .
C7 Ru1 C28 C29 -91.69(8) . . . .
C7 C6 C13 C12 -60.71(11) . . . .
C7 C6 C14 C10 59.07(11) . . . .
C7 C8 C9 C10 -59.93(12) . . . .
C7 C8 C15 C12 60.42(12) . . . .
C8 C9 C10 C11 -58.16(11) . . . .
C8 C9 C10 C14 61.11(12) . . . .
C9 C8 C15 C12 -60.83(12) . . . .
C9 C10 C11 C12 58.66(12) . . . .
C9 C10 C14 C6 -60.48(12) . . . .
C10 C11 C12 C13 61.27(11) . . . .
C10 C11 C12 C15 -59.91(11) . . . .
C11 C10 C14 C6 59.80(12) . . . .
C11 C12 C13 C6 -62.25(11) . . . .
C11 C12 C15 C8 61.68(12) . . . .
C13 C6 C7 Ru1 -150.28(7) . . . .
C13 C6 C7 C8 65.52(11) . . . .
C13 C6 C14 C10 -61.13(11) . . . .
C13 C12 C15 C8 -58.22(12) . . . .
C14 C6 C7 Ru1 89.63(9) . . . .
C14 C6 C7 C8 -54.57(11) . . . .
C14 C6 C13 C12 61.72(11) . . . .
C14 C10 C11 C12 -59.67(12) . . . .
C15 C8 C9 C10 58.39(11) . . . .
C15 C12 C13 C6 57.53(12) . . . .
C16 N2 C1 Ru1 -27.72(15) . . . .
C16 N2 C1 N1 159.13(9) . . . .
C16 N2 C3 C2 -147.92(10) . . . .
C16 N2 C3 C4 97.18(12) . . . .
C16 N2 C3 C5 -25.91(14) . . . .
C16 C17 C18 C19 0.56(19) . . . .
C16 C17 C22 C23 111.09(13) . . . .
C16 C17 C22 C24 -125.60(13) . . . .
C16 C21 C25 C26 -123.46(12) . . . .
C16 C21 C25 C27 113.20(12) . . . .
C17 C16 C21 C20 1.86(16) . . . .
C17 C16 C21 C25 -179.74(10) . . . .
C17 C18 C19 C20 1.0(2) . . . .
C18 C17 C22 C23 -68.93(15) . . . .
C18 C17 C22 C24 54.38(16) . . . .
C18 C19 C20 C21 -1.1(2) . . . .
C19 C20 C21 C16 -0.29(18) . . . .
C19 C20 C21 C25 -178.78(11) . . . .
C20 C21 C25 C26 54.94(14) . . . .
C20 C21 C25 C27 -68.39(14) . . . .
C21 C16 C17 C18 -1.98(17) . . . .
C21 C16 C17 C22 177.99(10) . . . .
C22 C17 C18 C19 -179.41(12) . . . .
C28 C29 C30 C31 -174.77(12) . . . .
C28 C29 C34 O1 -2.76(14) . . . .
C28 C29 C34 C33 175.09(11) . . . .
C29 C30 C31 C32 -1.0(2) . . . .
C30 C29 C34 O1 179.98(10) . . . .
C30 C29 C34 C33 -2.17(17) . . . .
C30 C31 C32 C33 -0.7(2) . . . .
C31 C32 C33 C34 0.8(2) . . . .
C32 C33 C34 O1 178.19(11) . . . .
C32 C33 C34 C29 0.60(18) . . . .
C34 O1 C35 C36 48.32(18) . . . .
C34 O1 C35 C37 -79.74(17) . . . .
C34 O1 C35A C36 89.5(3) . . . .
C34 O1 C35A C37A -151.5(4) . . . .
C34 C29 C30 C31 2.35(18) . . . .
C35 O1 C34 C29 -154.02(12) . . . .
C35 O1 C34 C33 28.22(18) . . . .
C35 O1 C35A C36 -60.0(5) . . . .
C35 O1 C35A C37A 59.0(6) . . . .
C35A O1 C34 C29 -169.9(3) . . . .
C35A O1 C34 C33 12.3(3) . . . .
C35A O1 C35 C36 85.4(6) . . . .
C35A O1 C35 C37 -42.6(6) . . . .
C37 C35 C36 C35A 45.9(5) . . . .
C37A C35A C36 C35 -44.3(5) . . . .
